data_4302337
loop_
_publ_author_name
'Rios, Daniel'
'Olmstead, Marilyn M.'
'Balch, Alan L.'

_publ_section_title
;
 Blue-, Green- and Non-luminescent Crystals from One Reaction. Isolation
 and Structural Characterization of a Series of Gold(I)-Siver(I)
 Heterometallic Complexes Utilizing a Gold Carbene Metalloligand
 Containing Free Amino Groups
;
_journal_coden_ASTM INOCAJ
_journal_issue 12
_journal_name_full 'Inorganic chemistry'
_journal_page_first 5279
_journal_page_last 5287
_journal_paper_doi 10.1021/ic900243v
_journal_volume 48
_journal_year 2009
_chemical_formula_moiety 'C10 H25 Ag Au N7, 2(F6 P)'
_chemical_formula_sum 'C10 H25 Ag Au F12 N7 P2'
_chemical_formula_weight 838.15
_chemical_name_common '[Au{C(NHCH3)(NHCH2CH2NH2)}2](PF6)2.CH3CN'
_space_group_IT_number 15
_symmetry_cell_setting monoclinic
_symmetry_space_group_name_Hall '-C 2yc'
_symmetry_space_group_name_H-M 'C 1 2/c 1'
_atom_sites_solution_hydrogens geom
_atom_sites_solution_primary direct
_atom_sites_solution_secondary difmap
_audit_creation_method SHELXL-97
_cell_angle_alpha 90.00
_cell_angle_beta 120.707(6)
_cell_angle_gamma 90.00
_cell_formula_units_Z 4
_cell_length_a 18.210(7)
_cell_length_b 15.601(6)
_cell_length_c 9.930(5)
_cell_measurement_temperature 90(2)
_cell_volume 2425.5(18)
_computing_cell_refinement SAINT
_computing_data_collection 'Apex2 (Bruker, 2007)'
_computing_data_reduction 'SAINT (Bruker, 2007)'
_computing_molecular_graphics 'SHELXTL 5.1, XP (Sheldrick, 1994)'
_computing_publication_material SHELXS-97
_computing_structure_refinement 'SHELXL-97 (Sheldrick, 1997)'
_computing_structure_solution 'SHELXS-97 (Sheldrick, 1990)'
_diffrn_ambient_temperature 90(2)
_diffrn_detector_area_resol_mean 8.3
_diffrn_measured_fraction_theta_full 1.000
_diffrn_measured_fraction_theta_max 1.000
_diffrn_measurement_device_type 'Bruker SMART ApexII'
_diffrn_measurement_method \w
_diffrn_radiation_monochromator graphite
_diffrn_radiation_source 'fine-focus sealed tube'
_diffrn_radiation_type MoK\a
_diffrn_radiation_wavelength 0.71073
_diffrn_reflns_av_R_equivalents 0.1335
_diffrn_reflns_av_sigmaI/netI 0.0700
_diffrn_reflns_limit_h_max 23
_diffrn_reflns_limit_h_min -23
_diffrn_reflns_limit_k_max 20
_diffrn_reflns_limit_k_min -20
_diffrn_reflns_limit_l_max 12
_diffrn_reflns_limit_l_min -12
_diffrn_reflns_number 14265
_diffrn_reflns_theta_full 27.49
_diffrn_reflns_theta_max 27.49
_diffrn_reflns_theta_min 1.84
_exptl_absorpt_coefficient_mu 7.086
_exptl_absorpt_correction_T_max 0.6078
_exptl_absorpt_correction_T_min 0.2363
_exptl_absorpt_correction_type multi-scan
_exptl_absorpt_process_details 'SADABS (Sheldrick, 2008)'
_exptl_crystal_colour 'light yellow'
_exptl_crystal_density_diffrn 2.295
_exptl_crystal_density_method 'not measured'
_exptl_crystal_description needle
_exptl_crystal_F_000 1592
_exptl_crystal_size_max 0.28
_exptl_crystal_size_mid 0.09
_exptl_crystal_size_min 0.07
_refine_diff_density_max 4.040
_refine_diff_density_min -2.441
_refine_diff_density_rms 0.230
_refine_ls_extinction_method none
_refine_ls_goodness_of_fit_ref 1.022
_refine_ls_hydrogen_treatment constr
_refine_ls_matrix_type full
_refine_ls_number_parameters 155
_refine_ls_number_reflns 2788
_refine_ls_number_restraints 0
_refine_ls_restrained_S_all 1.022
_refine_ls_R_factor_all 0.0411
_refine_ls_R_factor_gt 0.0360
_refine_ls_shift/su_max 0.012
_refine_ls_shift/su_mean 0.000
_refine_ls_structure_factor_coef Fsqd
_refine_ls_weighting_details 'calc w=1/[\s^2^(Fo^2^)+(0.0608P)^2^] where P=(Fo^2^+2Fc^2^)/3'
_refine_ls_weighting_scheme calc
_refine_ls_wR_factor_gt 0.0974
_refine_ls_wR_factor_ref 0.1006
_reflns_number_gt 2509
_reflns_number_total 2788
_reflns_threshold_expression >2sigma(I)
_cod_duplicate_entry 4338568
_cod_data_source_file ic900243v_si_003.cif
_cod_data_source_block dr155
_cod_depositor_comments
;
The following automatic conversions were performed:
'_symmetry_cell_setting' value 'Monoclinic' changed to 'monoclinic'
according to '/home/saulius/struct/CIF-dictionaries/cif_core.dic'
dictionary named 'cif_core.dic' version 2.4.1 from
2010-06-29.

'_exptl_absorpt_correction_type' value 'Multi-scan' changed
to 'multi-scan' according to
'/home/saulius/struct/CIF-dictionaries/cif_core.dic' dictionary named
'cif_core.dic' version 2.4.1 from 2010-06-29.

Automatic conversion script
Id: cif_fix_enum 1527 2010-12-29 10:47:43Z saulius 
;
_cod_original_sg_symbol_H-M ' C 2/c'
_cod_database_code 4302337

loop_
_symmetry_equiv_pos_as_xyz
'x, y, z'
'-x, y, -z+1/2'
'x+1/2, y+1/2, z'
'-x+1/2, y+1/2, -z+1/2'
'-x, -y, -z'
'x, -y, z-1/2'
'-x+1/2, -y+1/2, -z'
'x+1/2, -y+1/2, z-1/2'

loop_
_atom_site_label
_atom_site_type_symbol
_atom_site_fract_x
_atom_site_fract_y
_atom_site_fract_z
_atom_site_U_iso_or_equiv
_atom_site_adp_type
_atom_site_occupancy
_atom_site_symmetry_multiplicity
_atom_site_calc_flag
_atom_site_refinement_flags
_atom_site_disorder_assembly
_atom_site_disorder_group
Au1 Au 0.0000 0.0000 0.0000 0.02024(12) Uani 1 2 d S . .
Ag1 Ag 0.0000 0.10957(3) 0.2500 0.02205(14) Uani 1 2 d S . .
P1 P 0.18872(8) 0.41310(8) 0.11661(14) 0.0245(3) Uani 1 1 d . . .
F1 F 0.1503(3) 0.50277(16) 0.1320(5) 0.0364(9) Uani 1 1 d . . .
F2 F 0.2858(2) 0.4480(2) 0.2386(4) 0.0506(9) Uani 1 1 d . . .
F3 F 0.1867(3) 0.3761(2) 0.2680(4) 0.0536(10) Uani 1 1 d . . .
F4 F 0.0934(2) 0.3762(2) 0.0039(4) 0.0469(8) Uani 1 1 d . . .
F5 F 0.1927(3) 0.4489(3) -0.0293(4) 0.0547(10) Uani 1 1 d . . .
F6 F 0.2287(2) 0.3226(2) 0.1025(4) 0.0456(8) Uani 1 1 d . . .
N1 N -0.0701(3) 0.1720(3) -0.1413(4) 0.0277(8) Uani 1 1 d . . .
H1A H -0.1160 0.1401 -0.1940 0.033 Uiso 1 1 calc R . .
N2 N 0.0752(2) 0.1769(3) 0.0324(4) 0.0236(8) Uani 1 1 d . . .
H2A H 0.0716 0.2325 0.0145 0.028 Uiso 1 1 calc R . .
N3 N 0.1431(3) 0.1009(3) 0.3721(4) 0.0269(8) Uani 1 1 d . . .
H3A H 0.1644 0.1128 0.4763 0.032 Uiso 1 1 calc R . .
H3D H 0.1569 0.0449 0.3661 0.032 Uiso 1 1 calc R . .
N4 N 0.0000 0.2770(5) 0.2500 0.0444(17) Uani 1 2 d S . .
C1 C -0.0809(3) 0.2655(3) -0.1705(6) 0.0308(10) Uani 1 1 d . . .
H1B H -0.1395 0.2775 -0.2545 0.046 Uiso 1 1 calc R . .
H1C H -0.0408 0.2859 -0.2015 0.046 Uiso 1 1 calc R . .
H1D H -0.0697 0.2951 -0.0747 0.046 Uiso 1 1 calc R . .
C2 C 0.0031(3) 0.1308(3) -0.0424(5) 0.0214(8) Uani 1 1 d . . .
C3 C 0.1609(3) 0.1409(3) 0.1435(5) 0.0243(9) Uani 1 1 d . . .
H3B H 0.2033 0.1667 0.1214 0.029 Uiso 1 1 calc R . .
H3C H 0.1599 0.0784 0.1254 0.029 Uiso 1 1 calc R . .
C4 C 0.1898(3) 0.1566(3) 0.3170(5) 0.0244(9) Uani 1 1 d . . .
H4A H 0.2518 0.1452 0.3822 0.029 Uiso 1 1 calc R . .
H4B H 0.1801 0.2175 0.3312 0.029 Uiso 1 1 calc R . .
C5 C 0.0000 0.3507(4) 0.2500 0.0302(15) Uani 1 2 d S . .
C6 C 0.0000 0.4443(4) 0.2500 0.0308(15) Uani 1 2 d S . .
H6B H -0.0589 0.4652 0.1886 0.046 Uiso 0.50 1 calc PR A -1
H6A H 0.0329 0.4652 0.2035 0.046 Uiso 0.50 1 calc PR A -1
H6C H 0.0260 0.4652 0.3579 0.046 Uiso 0.50 1 calc PR A -1

loop_
_atom_site_aniso_label
_atom_site_aniso_U_11
_atom_site_aniso_U_22
_atom_site_aniso_U_33
_atom_site_aniso_U_23
_atom_site_aniso_U_13
_atom_site_aniso_U_12
Au1 0.02135(18) 0.01417(17) 0.02583(16) -0.00438(7) 0.01249(13) -0.00305(8)
Ag1 0.0246(3) 0.0179(3) 0.0264(2) 0.000 0.0150(2) 0.000
P1 0.0193(6) 0.0139(6) 0.0323(6) 0.0023(4) 0.0073(5) -0.0026(5)
F1 0.034(2) 0.023(2) 0.043(2) -0.0040(11) 0.0133(17) 0.0026(12)
F2 0.0228(16) 0.0212(17) 0.077(2) -0.0007(16) 0.0033(16) -0.0052(14)
F3 0.069(3) 0.038(2) 0.0494(19) 0.0152(16) 0.0275(19) 0.0010(19)
F4 0.0264(16) 0.0295(18) 0.064(2) -0.0071(15) 0.0079(15) -0.0077(15)
F5 0.068(3) 0.054(2) 0.063(2) 0.0245(19) 0.049(2) 0.020(2)
F6 0.0376(18) 0.0208(16) 0.069(2) -0.0024(15) 0.0200(16) 0.0062(15)
N1 0.025(2) 0.022(2) 0.0293(18) -0.0022(16) 0.0089(16) -0.0072(18)
N2 0.0248(19) 0.0133(18) 0.0320(18) 0.0008(15) 0.0140(16) -0.0023(16)
N3 0.030(2) 0.023(2) 0.0280(17) 0.0026(15) 0.0144(16) 0.0004(17)
N4 0.051(4) 0.030(4) 0.067(4) 0.000 0.041(4) 0.000
C1 0.021(2) 0.026(3) 0.037(2) 0.007(2) 0.0085(19) 0.001(2)
C2 0.024(2) 0.016(2) 0.0256(18) -0.0005(17) 0.0136(17) -0.0007(18)
C3 0.017(2) 0.022(2) 0.032(2) 0.0017(18) 0.0110(17) 0.0013(19)
C4 0.020(2) 0.014(2) 0.034(2) -0.0001(17) 0.0103(18) -0.0028(18)
C5 0.038(4) 0.017(4) 0.040(3) 0.000 0.024(3) 0.000
C6 0.028(4) 0.013(3) 0.045(4) 0.000 0.013(3) 0.000

loop_
_atom_type_symbol
_atom_type_description
_atom_type_scat_dispersion_real
_atom_type_scat_dispersion_imag
_atom_type_scat_source
C C 0.0033 0.0016 'International Tables Vol C Tables 4.2.6.8 and 6.1.1.4'
H H 0.0000 0.0000 'International Tables Vol C Tables 4.2.6.8 and 6.1.1.4'
Ag Ag -0.8971 1.1015 'International Tables Vol C Tables 4.2.6.8 and 6.1.1.4'
Au Au -2.0133 8.8022 'International Tables Vol C Tables 4.2.6.8 and 6.1.1.4'
F F 0.0171 0.0103 'International Tables Vol C Tables 4.2.6.8 and 6.1.1.4'
N N 0.0061 0.0033 'International Tables Vol C Tables 4.2.6.8 and 6.1.1.4'
P P 0.1023 0.0942 'International Tables Vol C Tables 4.2.6.8 and 6.1.1.4'

loop_
_geom_angle_atom_site_label_1
_geom_angle_atom_site_label_2
_geom_angle_atom_site_label_3
_geom_angle
_geom_angle_site_symmetry_1
_geom_angle_site_symmetry_3
_geom_angle_publ_flag
C2 Au1 C2 180.00(5) 5 . ?
C2 Au1 Ag1 112.11(12) 5 . ?
C2 Au1 Ag1 67.89(12) . . ?
C2 Au1 Ag1 67.89(12) 5 5 ?
C2 Au1 Ag1 112.11(12) . 5 ?
Ag1 Au1 Ag1 180.0 . 5 ?
N3 Ag1 N3 173.1(2) 2 . ?
N3 Ag1 N4 93.44(11) 2 . ?
N3 Ag1 N4 93.44(11) . . ?
N3 Ag1 Au1 90.53(9) 2 . ?
N3 Ag1 Au1 85.57(10) . . ?
N4 Ag1 Au1 124.551(19) . . ?
N3 Ag1 Au1 85.57(10) 2 2 ?
N3 Ag1 Au1 90.53(9) . 2 ?
N4 Ag1 Au1 124.551(19) . 2 ?
Au1 Ag1 Au1 110.90(4) . 2 ?
F5 P1 F1 90.3(2) . . ?
F5 P1 F4 91.5(2) . . ?
F1 P1 F4 90.6(2) . . ?
F5 P1 F6 89.8(2) . . ?
F1 P1 F6 179.4(2) . . ?
F4 P1 F6 90.03(19) . . ?
F5 P1 F3 178.9(2) . . ?
F1 P1 F3 90.3(2) . . ?
F4 P1 F3 89.4(2) . . ?
F6 P1 F3 89.6(2) . . ?
F5 P1 F2 91.3(2) . . ?
F1 P1 F2 89.9(2) . . ?
F4 P1 F2 177.1(2) . . ?
F6 P1 F2 89.47(18) . . ?
F3 P1 F2 87.7(2) . . ?
C2 N1 C1 126.6(4) . . ?
C2 N1 H1A 116.7 . . ?
C1 N1 H1A 116.7 . . ?
C2 N2 C3 124.6(4) . . ?
C2 N2 H2A 117.7 . . ?
C3 N2 H2A 117.7 . . ?
C4 N3 Ag1 119.0(3) . . ?
C4 N3 H3A 107.6 . . ?
Ag1 N3 H3A 107.6 . . ?
C4 N3 H3D 107.6 . . ?
Ag1 N3 H3D 107.6 . . ?
H3A N3 H3D 107.0 . . ?
C5 N4 Ag1 180.000(1) . . ?
N1 C1 H1B 109.5 . . ?
N1 C1 H1C 109.5 . . ?
H1B C1 H1C 109.5 . . ?
N1 C1 H1D 109.5 . . ?
H1B C1 H1D 109.5 . . ?
H1C C1 H1D 109.5 . . ?
N2 C2 N1 118.2(4) . . ?
N2 C2 Au1 122.1(3) . . ?
N1 C2 Au1 119.6(3) . . ?
N2 C3 C4 113.6(4) . . ?
N2 C3 H3B 108.9 . . ?
C4 C3 H3B 108.9 . . ?
N2 C3 H3C 108.9 . . ?
C4 C3 H3C 108.9 . . ?
H3B C3 H3C 107.7 . . ?
N3 C4 C3 112.4(4) . . ?
N3 C4 H4A 109.1 . . ?
C3 C4 H4A 109.1 . . ?
N3 C4 H4B 109.1 . . ?
C3 C4 H4B 109.1 . . ?
H4A C4 H4B 107.8 . . ?
N4 C5 C6 180.000(1) . . ?
C5 C6 H6B 109.5 . . ?
C5 C6 H6A 109.5 . . ?
C5 C6 H6C 109.5 . . ?

loop_
_geom_bond_atom_site_label_1
_geom_bond_atom_site_label_2
_geom_bond_distance
_geom_bond_site_symmetry_2
_geom_bond_publ_flag
Au1 C2 2.090(4) 5 ?
Au1 C2 2.090(4) . ?
Au1 Ag1 3.0141(11) . ?
Au1 Ag1 3.0141(11) 5 ?
Ag1 N3 2.247(4) 2 ?
Ag1 N3 2.247(4) . ?
Ag1 N4 2.612(7) . ?
Ag1 Au1 3.0141(11) 2 ?
P1 F5 1.589(3) . ?
P1 F1 1.606(3) . ?
P1 F4 1.617(3) . ?
P1 F6 1.627(4) . ?
P1 F3 1.628(4) . ?
P1 F2 1.644(3) . ?
N1 C2 1.347(6) . ?
N1 C1 1.482(6) . ?
N1 H1A 0.8800 . ?
N2 C2 1.342(6) . ?
N2 C3 1.485(6) . ?
N2 H2A 0.8800 . ?
N3 C4 1.501(6) . ?
N3 H3A 0.9200 . ?
N3 H3D 0.9200 . ?
N4 C5 1.149(10) . ?
C1 H1B 0.9800 . ?
C1 H1C 0.9800 . ?
C1 H1D 0.9800 . ?
C3 C4 1.542(6) . ?
C3 H3B 0.9900 . ?
C3 H3C 0.9900 . ?
C4 H4A 0.9900 . ?
C4 H4B 0.9900 . ?
C5 C6 1.460(10) . ?
C6 H6B 0.9800 . ?
C6 H6A 0.9800 . ?
C6 H6C 0.9800 . ?

loop_
_geom_hbond_atom_site_label_D
_geom_hbond_atom_site_label_H
_geom_hbond_atom_site_label_A
_geom_hbond_distance_DH
_geom_hbond_distance_HA
_geom_hbond_distance_DA
_geom_hbond_angle_DHA
_geom_hbond_site_symmetry_A
N1 H1A F2 0.88 2.08 2.936(5) 165 8_455
N2 H2A F4 0.88 2.29 3.154(6) 168 .
N3 H3D F2 0.92 2.36 3.168(5) 147 4_545

loop_
_geom_torsion_atom_site_label_1
_geom_torsion_atom_site_label_2
_geom_torsion_atom_site_label_3
_geom_torsion_atom_site_label_4
_geom_torsion
_geom_torsion_site_symmetry_1
_geom_torsion_site_symmetry_2
_geom_torsion_site_symmetry_3
_geom_torsion_site_symmetry_4
_geom_torsion_publ_flag
C2 Au1 Ag1 N3 -84.04(17) 5 . . 2 ?
C2 Au1 Ag1 N3 95.96(17) . . . 2 ?
C2 Au1 Ag1 N3 90.30(17) 5 . . . ?
C2 Au1 Ag1 N3 -89.70(17) . . . . ?
C2 Au1 Ag1 N4 -178.58(13) 5 . . . ?
C2 Au1 Ag1 N4 1.42(13) . . . . ?
C2 Au1 Ag1 Au1 1.42(13) 5 . . 2 ?
C2 Au1 Ag1 Au1 -178.58(13) . . . 2 ?
Au1 Ag1 N3 C4 78.5(3) . . . . ?
Au1 Ag1 N3 C4 -170.5(3) 2 . . . ?
C3 N2 C2 N1 -179.3(4) . . . . ?
C3 N2 C2 Au1 4.4(6) . . . . ?
C1 N1 C2 N2 -4.0(7) . . . . ?
C1 N1 C2 Au1 172.4(3) . . . . ?
Ag1 Au1 C2 N2 79.1(3) . . . . ?
Ag1 Au1 C2 N1 -97.2(4) . . . . ?
Ag1 Au1 C2 N1 82.8(4) 5 . . . ?
C2 N2 C3 C4 -102.0(5) . . . . ?
Ag1 N3 C4 C3 -58.7(5) . . . . ?
N2 C3 C4 N3 73.7(5) . . . . ?
